data_7044635
loop_
_publ_author_name
'Mangin, Lo\"ic P'
'Zargarian, Davit'

_publ_section_title
;
 C&#x2212;H Nickellation of Phenol-Derived Phosphinites: Regioselectivity
 and Structures of Cyclonickellated Complexes
;
_journal_name_full 'Dalton Transactions'
_journal_paper_doi 10.1039/C7DT03403B
_journal_year 2017
_chemical_formula_moiety 'C14 H21 Br N Ni O P'
_chemical_formula_sum 'C14 H21 Br N Ni O P'
_chemical_formula_weight 388.91
_space_group_crystal_system triclinic
_space_group_IT_number 2
_space_group_name_Hall '-P 1'
_space_group_name_H-M_alt 'P -1'
_symmetry_space_group_name_Hall '-P 1'
_symmetry_space_group_name_H-M 'P -1'
_atom_sites_solution_hydrogens geom
_atom_sites_solution_primary dual
_audit_creation_date 2017-03-28
_audit_creation_method
;
Olex2 1.2
(compiled 2017.03.02 svn.r3394 for OlexSys, GUI svn.r5324)
;
_audit_update_record
;
2017-10-24 deposited with the CCDC.
2017-11-02 downloaded from the CCDC.
;
_cell_angle_alpha 97.074(2)
_cell_angle_beta 101.279(2)
_cell_angle_gamma 111.252(2)
_cell_formula_units_Z 2
_cell_length_a 7.4137(4)
_cell_length_b 9.6993(5)
_cell_length_c 12.7577(7)
_cell_measurement_reflns_used 9081
_cell_measurement_temperature 150
_cell_measurement_theta_max 60.611
_cell_measurement_theta_min 3.146
_cell_volume 819.36(8)
_computing_cell_refinement 'SAINT v8.34A (Bruker, 2013)'
_computing_data_reduction 'SAINT v8.34A (Bruker, 2013)'
_computing_molecular_graphics 'Olex2 (Dolomanov et al., 2009)'
_computing_publication_material 'Olex2 (Dolomanov et al., 2009)'
_computing_structure_refinement 'XL (Sheldrick, 2008)'
_computing_structure_solution 'XT (Sheldrick, 2015)'
_diffrn_ambient_temperature 150
_diffrn_measured_fraction_theta_full 0.999
_diffrn_measured_fraction_theta_max 0.998
_diffrn_measurement_device_type 'Bruker Venture Metaljet'
_diffrn_radiation_type GaK\a
_diffrn_radiation_wavelength 1.34139
_diffrn_reflns_av_R_equivalents 0.0502
_diffrn_reflns_av_unetI/netI 0.0311
_diffrn_reflns_Laue_measured_fraction_full 0.999
_diffrn_reflns_Laue_measured_fraction_max 0.998
_diffrn_reflns_limit_h_max 9
_diffrn_reflns_limit_h_min -9
_diffrn_reflns_limit_k_max 12
_diffrn_reflns_limit_k_min -12
_diffrn_reflns_limit_l_max 16
_diffrn_reflns_limit_l_min -16
_diffrn_reflns_number 19653
_diffrn_reflns_point_group_measured_fraction_full 0.999
_diffrn_reflns_point_group_measured_fraction_max 0.998
_diffrn_reflns_theta_full 53.594
_diffrn_reflns_theta_max 60.638
_diffrn_reflns_theta_min 3.145
_exptl_absorpt_coefficient_mu 9.146
_exptl_absorpt_correction_T_max 0.7519
_exptl_absorpt_correction_T_min 0.5839
_exptl_absorpt_correction_type multi-scan
_exptl_absorpt_process_details
'SADABS-2014/5 (Bruker,2014/5) was used for absorption correction. wR2(int) was 0.1288 before and 0.0726 after correction. The Ratio of minimum to maximum transmission is 0.7766. The \l/2 correction factor is 0.00150.'
_exptl_crystal_colour yellow
_exptl_crystal_colour_primary yellow
_exptl_crystal_density_diffrn 1.576
_exptl_crystal_description needle
_exptl_crystal_F_000 396
_exptl_crystal_preparation 'Slow evap Et2O'
_exptl_crystal_size_max 0.08
_exptl_crystal_size_mid 0.08
_exptl_crystal_size_min 0.04
_refine_diff_density_max 0.630
_refine_diff_density_min -1.540
_refine_diff_density_rms 0.283
_refine_ls_extinction_method none
_refine_ls_goodness_of_fit_ref 1.251
_refine_ls_hydrogen_treatment constr
_refine_ls_matrix_type full
_refine_ls_number_parameters 177
_refine_ls_number_reflns 3772
_refine_ls_number_restraints 0
_refine_ls_restrained_S_all 1.251
_refine_ls_R_factor_all 0.0389
_refine_ls_R_factor_gt 0.0384
_refine_ls_shift/su_max 0.000
_refine_ls_shift/su_mean 0.000
_refine_ls_structure_factor_coef Fsqd
_refine_ls_weighting_details 'w=1/[\s^2^(Fo^2^)+(0.0682P)^2^+0.1205P] where P=(Fo^2^+2Fc^2^)/3'
_refine_ls_weighting_scheme calc
_refine_ls_wR_factor_gt 0.1080
_refine_ls_wR_factor_ref 0.1087
_reflns_Friedel_coverage 0.000
_reflns_number_gt 3695
_reflns_number_total 3772
_reflns_threshold_expression 'I > 2\s(I)'
_cod_data_source_file c7dt03403b2.cif
_cod_data_source_block loic94
_cod_database_code 7044635
_shelx_shelxl_version_number 2014/7
_shelx_space_group_comment
;
The symmetry employed for this shelxl refinement is uniquely defined
by the following loop, which should always be used as a source of
symmetry information in preference to the above space-group names.
They are only intended as comments.
;
_shelx_estimated_absorpt_t_max 0.711
_shelx_estimated_absorpt_t_min 0.528
_olex2_refinement_description
;
1. Fixed Uiso
 At 1.2 times of:
  All C(H) groups
 At 1.5 times of:
  All C(H,H,H) groups
2.a Ternary CH refined with riding coordinates:
 C7(H7), C10(H10)
2.b Aromatic/amide H refined with riding coordinates:
 C3(H3), C4(H4), C5(H5), C6(H6)
2.c Idealised Me refined as rotating group:
 C8(H8A,H8B,H8C), C9(H9A,H9B,H9C), C11(H11A,H11B,H11C), C12(H12A,H12B,H12C),
 C14(H14A,H14B,H14C)
;
_olex2_submission_special_instructions 'No special instructions were received'

loop_
_space_group_symop_operation_xyz
'x, y, z'
'-x, -y, -z'

loop_
_atom_site_label
_atom_site_type_symbol
_atom_site_fract_x
_atom_site_fract_y
_atom_site_fract_z
_atom_site_U_iso_or_equiv
_atom_site_adp_type
_atom_site_occupancy
_atom_site_site_symmetry_order
_atom_site_calc_flag
_atom_site_refinement_flags_posn
Br1 Br -0.03009(4) 0.05590(3) 0.22565(2) 0.03443(11) Uani 1 1 d .
Ni1 Ni 0.16570(4) 0.31538(3) 0.29670(2) 0.02292(11) Uani 1 1 d .
P1 P 0.26456(8) 0.33537(6) 0.15355(4) 0.02179(14) Uani 1 1 d .
O1 O 0.3600(3) 0.51693(18) 0.15275(14) 0.0300(3) Uani 1 1 d .
N1 N 0.0916(3) 0.3007(3) 0.43163(17) 0.0320(4) Uani 1 1 d .
C1 C 0.3940(3) 0.6050(3) 0.25576(19) 0.0266(4) Uani 1 1 d .
C2 C 0.3233(3) 0.5291(3) 0.33538(19) 0.0262(4) Uani 1 1 d .
C3 C 0.3768(4) 0.6206(3) 0.4403(2) 0.0354(5) Uani 1 1 d .
H3 H 0.3373 0.5753 0.4986 0.042 Uiso 1 1 calc R
C4 C 0.4871(4) 0.7768(3) 0.4604(2) 0.0416(6) Uani 1 1 d .
H4 H 0.5232 0.8359 0.5322 0.050 Uiso 1 1 calc R
C5 C 0.5443(4) 0.8465(3) 0.3769(3) 0.0405(6) Uani 1 1 d .
H5 H 0.6152 0.9532 0.3910 0.049 Uiso 1 1 calc R
C6 C 0.4978(3) 0.7599(3) 0.2720(2) 0.0330(5) Uani 1 1 d .
H6 H 0.5360 0.8056 0.2137 0.040 Uiso 1 1 calc R
C7 C 0.0871(3) 0.2598(2) 0.01872(18) 0.0257(4) Uani 1 1 d .
H7 H 0.0456 0.1475 0.0020 0.031 Uiso 1 1 calc R
C8 C -0.1000(4) 0.2914(3) 0.0210(2) 0.0352(5) Uani 1 1 d .
H8A H -0.1681 0.2367 0.0711 0.053 Uiso 1 1 calc GR
H8B H -0.1907 0.2574 -0.0527 0.053 Uiso 1 1 calc GR
H8C H -0.0610 0.4003 0.0460 0.053 Uiso 1 1 calc GR
C9 C 0.1828(4) 0.3231(3) -0.0704(2) 0.0376(6) Uani 1 1 d .
H9A H 0.2318 0.4338 -0.0535 0.056 Uiso 1 1 calc GR
H9B H 0.0828 0.2826 -0.1412 0.056 Uiso 1 1 calc GR
H9C H 0.2951 0.2934 -0.0734 0.056 Uiso 1 1 calc GR
C10 C 0.4737(3) 0.2790(3) 0.1459(2) 0.0300(5) Uani 1 1 d .
H10 H 0.5346 0.3257 0.0888 0.036 Uiso 1 1 calc R
C11 C 0.6347(4) 0.3444(4) 0.2542(3) 0.0548(9) Uani 1 1 d .
H11A H 0.6657 0.4525 0.2766 0.082 Uiso 1 1 calc GR
H11B H 0.7560 0.3308 0.2453 0.082 Uiso 1 1 calc GR
H11C H 0.5858 0.2917 0.3102 0.082 Uiso 1 1 calc GR
C12 C 0.4057(4) 0.1075(3) 0.1104(3) 0.0413(6) Uani 1 1 d .
H12A H 0.3330 0.0571 0.1606 0.062 Uiso 1 1 calc GR
H12B H 0.5232 0.0829 0.1120 0.062 Uiso 1 1 calc GR
H12C H 0.3175 0.0726 0.0360 0.062 Uiso 1 1 calc GR
C13 C 0.0511(4) 0.2733(3) 0.5102(2) 0.0327(5) Uani 1 1 d .
C14 C 0.0015(4) 0.2345(4) 0.6108(2) 0.0439(7) Uani 1 1 d .
H14A H -0.0961 0.1294 0.5950 0.066 Uiso 1 1 calc GR
H14B H -0.0559 0.3021 0.6407 0.066 Uiso 1 1 calc GR
H14C H 0.1233 0.2458 0.6642 0.066 Uiso 1 1 calc GR

loop_
_atom_site_aniso_label
_atom_site_aniso_U_11
_atom_site_aniso_U_22
_atom_site_aniso_U_33
_atom_site_aniso_U_23
_atom_site_aniso_U_13
_atom_site_aniso_U_12
Br1 0.04485(18) 0.02132(16) 0.03651(17) 0.01096(11) 0.01988(12) 0.00615(12)
Ni1 0.02779(18) 0.02249(19) 0.02127(18) 0.00608(13) 0.01095(13) 0.01034(14)
P1 0.0242(2) 0.0153(2) 0.0243(3) 0.00257(19) 0.0117(2) 0.00381(19)
O1 0.0386(8) 0.0156(7) 0.0315(8) 0.0019(6) 0.0178(7) 0.0025(6)
N1 0.0372(10) 0.0380(11) 0.0257(9) 0.0098(8) 0.0127(8) 0.0173(9)
C1 0.0247(9) 0.0210(10) 0.0319(11) -0.0004(8) 0.0090(8) 0.0076(8)
C2 0.0271(10) 0.0232(10) 0.0282(11) 0.0010(8) 0.0065(8) 0.0117(8)
C3 0.0426(13) 0.0331(13) 0.0290(11) -0.0007(10) 0.0049(10) 0.0179(11)
C4 0.0426(14) 0.0350(14) 0.0375(13) -0.0119(11) 0.0003(11) 0.0157(12)
C5 0.0322(12) 0.0256(12) 0.0534(16) -0.0092(11) 0.0062(11) 0.0079(10)
C6 0.0275(10) 0.0196(11) 0.0466(14) -0.0001(10) 0.0113(10) 0.0048(9)
C7 0.0323(10) 0.0185(9) 0.0243(10) 0.0056(8) 0.0107(8) 0.0057(8)
C8 0.0350(12) 0.0318(12) 0.0400(13) 0.0141(10) 0.0091(10) 0.0130(10)
C9 0.0561(15) 0.0299(12) 0.0283(11) 0.0090(9) 0.0217(11) 0.0124(11)
C10 0.0261(10) 0.0262(11) 0.0358(12) -0.0003(9) 0.0131(9) 0.0081(9)
C11 0.0378(14) 0.072(2) 0.0498(17) -0.0123(16) 0.0003(13) 0.0304(15)
C12 0.0345(12) 0.0272(12) 0.0658(18) 0.0050(12) 0.0207(12) 0.0139(10)
C13 0.0312(11) 0.0429(14) 0.0288(11) 0.0113(10) 0.0107(9) 0.0175(10)
C14 0.0418(14) 0.066(2) 0.0315(13) 0.0236(13) 0.0167(11) 0.0224(14)

loop_
_atom_type_symbol
_atom_type_description
_atom_type_scat_dispersion_real
_atom_type_scat_dispersion_imag
_atom_type_scat_source
C C 0.0150 0.0070 'International Tables Vol C Tables 4.2.6.8 and 6.1.1.4'
H H 0.0000 0.0000 'International Tables Vol C Tables 4.2.6.8 and 6.1.1.4'
Br Br -0.9500 1.0410 'International Tables Vol C Tables 4.2.6.8 and 6.1.1.4'
N N 0.0250 0.0140 'International Tables Vol C Tables 4.2.6.8 and 6.1.1.4'
Ni Ni -1.3410 3.2900 'International Tables Vol C Tables 4.2.6.8 and 6.1.1.4'
O O 0.0410 0.0250 'International Tables Vol C Tables 4.2.6.8 and 6.1.1.4'
P P 0.2600 0.3350 'International Tables Vol C Tables 4.2.6.8 and 6.1.1.4'

loop_
_geom_angle_atom_site_label_1
_geom_angle_atom_site_label_2
_geom_angle_atom_site_label_3
_geom_angle
P1 Ni1 Br1 90.681(19)
N1 Ni1 Br1 90.92(7)
N1 Ni1 P1 176.66(6)
N1 Ni1 C2 96.03(10)
C2 Ni1 Br1 172.62(7)
C2 Ni1 P1 82.51(7)
O1 P1 Ni1 107.01(6)
O1 P1 C7 100.92(9)
O1 P1 C10 102.96(10)
C7 P1 Ni1 120.99(7)
C7 P1 C10 106.41(11)
C10 P1 Ni1 116.02(8)
C1 O1 P1 110.99(14)
C13 N1 Ni1 170.4(2)
O1 C1 C2 117.32(19)
C6 C1 O1 117.7(2)
C6 C1 C2 124.9(2)
C1 C2 Ni1 119.67(17)
C1 C2 C3 115.3(2)
C3 C2 Ni1 125.07(19)
C2 C3 H3 119.4
C4 C3 C2 121.2(3)
C4 C3 H3 119.4
C3 C4 H4 119.6
C5 C4 C3 120.8(2)
C5 C4 H4 119.6
C4 C5 H5 120.0
C4 C5 C6 120.0(2)
C6 C5 H5 120.0
C1 C6 C5 117.7(2)
C1 C6 H6 121.1
C5 C6 H6 121.1
P1 C7 H7 107.9
C8 C7 P1 109.60(16)
C8 C7 H7 107.9
C8 C7 C9 111.8(2)
C9 C7 P1 111.56(17)
C9 C7 H7 107.9
C7 C8 H8A 109.5
C7 C8 H8B 109.5
C7 C8 H8C 109.5
H8A C8 H8B 109.5
H8A C8 H8C 109.5
H8B C8 H8C 109.5
C7 C9 H9A 109.5
C7 C9 H9B 109.5
C7 C9 H9C 109.5
H9A C9 H9B 109.5
H9A C9 H9C 109.5
H9B C9 H9C 109.5
P1 C10 H10 107.2
C11 C10 P1 109.88(17)
C11 C10 H10 107.2
C11 C10 C12 112.3(3)
C12 C10 P1 112.69(16)
C12 C10 H10 107.2
C10 C11 H11A 109.5
C10 C11 H11B 109.5
C10 C11 H11C 109.5
H11A C11 H11B 109.5
H11A C11 H11C 109.5
H11B C11 H11C 109.5
C10 C12 H12A 109.5
C10 C12 H12B 109.5
C10 C12 H12C 109.5
H12A C12 H12B 109.5
H12A C12 H12C 109.5
H12B C12 H12C 109.5
N1 C13 C14 178.2(3)
C13 C14 H14A 109.5
C13 C14 H14B 109.5
C13 C14 H14C 109.5
H14A C14 H14B 109.5
H14A C14 H14C 109.5
H14B C14 H14C 109.5

loop_
_geom_bond_atom_site_label_1
_geom_bond_atom_site_label_2
_geom_bond_distance
Br1 Ni1 2.3533(4)
Ni1 P1 2.1018(6)
Ni1 N1 1.913(2)
Ni1 C2 1.916(2)
P1 O1 1.6450(16)
P1 C7 1.825(2)
P1 C10 1.837(2)
O1 C1 1.399(3)
N1 C13 1.137(3)
C1 C2 1.401(3)
C1 C6 1.383(3)
C2 C3 1.408(3)
C3 H3 0.9500
C3 C4 1.398(4)
C4 H4 0.9500
C4 C5 1.385(5)
C5 H5 0.9500
C5 C6 1.396(4)
C6 H6 0.9500
C7 H7 1.0000
C7 C8 1.530(3)
C7 C9 1.531(3)
C8 H8A 0.9800
C8 H8B 0.9800
C8 H8C 0.9800
C9 H9A 0.9800
C9 H9B 0.9800
C9 H9C 0.9800
C10 H10 1.0000
C10 C11 1.525(4)
C10 C12 1.531(3)
C11 H11A 0.9800
C11 H11B 0.9800
C11 H11C 0.9800
C12 H12A 0.9800
C12 H12B 0.9800
C12 H12C 0.9800
C13 C14 1.458(3)
C14 H14A 0.9800
C14 H14B 0.9800
C14 H14C 0.9800

loop_
_geom_torsion_atom_site_label_1
_geom_torsion_atom_site_label_2
_geom_torsion_atom_site_label_3
_geom_torsion_atom_site_label_4
_geom_torsion
Ni1 P1 O1 C1 14.74(16)
Ni1 P1 C7 C8 40.31(18)
Ni1 P1 C7 C9 164.70(14)
Ni1 P1 C10 C11 -44.9(2)
Ni1 P1 C10 C12 81.1(2)
Ni1 C2 C3 C4 -177.9(2)
P1 O1 C1 C2 -7.1(2)
P1 O1 C1 C6 171.81(17)
O1 P1 C7 C8 -77.29(16)
O1 P1 C7 C9 47.10(19)
O1 P1 C10 C11 71.6(2)
O1 P1 C10 C12 -162.38(19)
O1 C1 C2 Ni1 -5.6(3)
O1 C1 C2 C3 174.5(2)
O1 C1 C6 C5 -175.5(2)
C1 C2 C3 C4 2.1(3)
C2 C1 C6 C5 3.3(4)
C2 C3 C4 C5 1.0(4)
C3 C4 C5 C6 -2.2(4)
C4 C5 C6 C1 0.1(4)
C6 C1 C2 Ni1 175.62(18)
C6 C1 C2 C3 -4.3(3)
C7 P1 O1 C1 142.14(15)
C7 P1 C10 C11 177.3(2)
C7 P1 C10 C12 -56.7(2)
C10 P1 O1 C1 -108.01(16)
C10 P1 C7 C8 175.56(16)
C10 P1 C7 C9 -60.04(19)
